data_4501273
loop_
_publ_author_name
'Hisamatsu, Shugo'
'Masu, Hyuma'
'Azumaya, Isao'
'Takahashi, Masahiro'
'Kishikawa, Keiki'
'Kohmoto, Shigeo'

_publ_section_title
;
 U-Shaped Aromatic Ureadicarboxylic Acids as Versatile Building Blocks:
 Construction of Ladder and Zigzag Networks and Channels
;
_journal_issue 12
_journal_name_full 'Crystal Growth &amp; Design'
_journal_page_first 5387
_journal_paper_doi 10.1021/cg200988w
_journal_volume 11
_journal_year 2011
_chemical_formula_sum 'C21 H20 N2 O5'
_chemical_formula_weight 380.39
_chemical_name_systematic
; 
 ? 
;
_space_group_IT_number 14
_symmetry_cell_setting monoclinic
_symmetry_space_group_name_Hall '-P 2yn'
_symmetry_space_group_name_H-M 'P 1 21/n 1'
_atom_sites_solution_hydrogens geom
_atom_sites_solution_primary direct
_atom_sites_solution_secondary difmap
_audit_creation_method SHELXL-97
_cell_angle_alpha 90.00
_cell_angle_beta 95.5350(10)
_cell_angle_gamma 90.00
_cell_formula_units_Z 4
_cell_length_a 9.4088(12)
_cell_length_b 18.474(2)
_cell_length_c 10.9396(13)
_cell_measurement_reflns_used 3272
_cell_measurement_temperature 120
_cell_measurement_theta_max 26.74
_cell_measurement_theta_min 2.20
_cell_volume 1892.6(4)
_computing_cell_refinement 'APEX2 (Bruker AXS, 2006)'
_computing_data_collection 'APEX2 (Bruker AXS, 2006)'
_computing_data_reduction 'SAINT (Bruker AXS, 2004)'
_computing_molecular_graphics 'XSHEL (Bruker AXS,2002)'
_computing_publication_material 'XCIF (Bruker AXS, 2001)'
_computing_structure_refinement 'SHELXL-97 (Sheldrick, 1997)'
_computing_structure_solution 'SHELXS-97 (Sheldrick, 1997)'
_diffrn_ambient_temperature 120
_diffrn_detector_area_resol_mean 8.333
_diffrn_measured_fraction_theta_full 0.994
_diffrn_measured_fraction_theta_max 0.915
_diffrn_measurement_device_type 'Bruker APEXII CCD area detector'
_diffrn_measurement_method 'phi and omega scans'
_diffrn_radiation_monochromator graphite
_diffrn_radiation_source 'sealed tube'
_diffrn_radiation_type MoK\a
_diffrn_radiation_wavelength 0.71073
_diffrn_reflns_av_R_equivalents 0.0227
_diffrn_reflns_av_sigmaI/netI 0.0293
_diffrn_reflns_limit_h_max 9
_diffrn_reflns_limit_h_min -11
_diffrn_reflns_limit_k_max 20
_diffrn_reflns_limit_k_min -22
_diffrn_reflns_limit_l_max 13
_diffrn_reflns_limit_l_min -13
_diffrn_reflns_number 9255
_diffrn_reflns_theta_full 25.00
_diffrn_reflns_theta_max 27.16
_diffrn_reflns_theta_min 2.17
_exptl_absorpt_coefficient_mu 0.096
_exptl_absorpt_correction_T_max 0.9810
_exptl_absorpt_correction_T_min 0.9625
_exptl_absorpt_correction_type empirical
_exptl_absorpt_process_details
;
SADABS Sheldrick 1996
;
_exptl_crystal_colour colourless
_exptl_crystal_density_diffrn 1.335
_exptl_crystal_density_method 'not measured'
_exptl_crystal_description prismatic
_exptl_crystal_F_000 800
_exptl_crystal_size_max 0.40
_exptl_crystal_size_mid 0.20
_exptl_crystal_size_min 0.20
_refine_diff_density_max 0.232
_refine_diff_density_min -0.183
_refine_diff_density_rms 0.038
_refine_ls_extinction_method none
_refine_ls_goodness_of_fit_ref 1.045
_refine_ls_hydrogen_treatment constr
_refine_ls_matrix_type full
_refine_ls_number_parameters 254
_refine_ls_number_reflns 3841
_refine_ls_number_restraints 0
_refine_ls_restrained_S_all 1.045
_refine_ls_R_factor_all 0.0480
_refine_ls_R_factor_gt 0.0375
_refine_ls_shift/su_max 0.001
_refine_ls_shift/su_mean 0.000
_refine_ls_structure_factor_coef Fsqd
_refine_ls_weighting_details 'calc w=1/[\s^2^(Fo^2^)+(0.0376P)^2^+0.5715P] where P=(Fo^2^+2Fc^2^)/3'
_refine_ls_weighting_scheme calc
_refine_ls_wR_factor_gt 0.0867
_refine_ls_wR_factor_ref 0.0926
_reflns_number_gt 3147
_reflns_number_total 3841
_reflns_threshold_expression >2sigma(I)
_cod_data_source_file cg200988w_si_002.cif
_cod_data_source_block 3(a1004201mas)
_cod_depositor_comments
;
The following automatic conversions were performed:

'_symmetry_cell_setting' value 'Monoclinic' changed to 'monoclinic'
according to /home/saulius/struct/CIF-dictionaries/cif_core.dic
dictionary named 'cif_core.dic' version 2.4.1 from 2010-06-29.

Automatic conversion script
Id: cif_fix_values 1715 2011-07-08 13:25:40Z adriana 
;
_cod_original_cell_volume 1892.7(4)
_cod_original_sg_symbol_H-M 'P2(1)/n  '
_cod_database_code 4501273

loop_
_symmetry_equiv_pos_as_xyz
'x, y, z'
'-x+1/2, y+1/2, -z+1/2'
'-x, -y, -z'
'x-1/2, -y-1/2, z-1/2'

loop_
_atom_site_label
_atom_site_type_symbol
_atom_site_fract_x
_atom_site_fract_y
_atom_site_fract_z
_atom_site_U_iso_or_equiv
_atom_site_adp_type
_atom_site_occupancy
_atom_site_symmetry_multiplicity
_atom_site_calc_flag
_atom_site_refinement_flags
C7 C 0.51084(15) 0.25372(8) 0.11579(12) 0.0240(3) Uani 1 1 d .
H7 H 0.5931 0.2792 0.1496 0.029 Uiso 1 1 calc R
C9 C 0.53465(14) 0.10861(7) 0.31684(12) 0.0222(3) Uani 1 1 d .
C3 C 0.28781(14) 0.19410(8) 0.14201(12) 0.0239(3) Uani 1 1 d .
H3 H 0.2162 0.1804 0.1931 0.029 Uiso 1 1 calc R
C5 C 0.37505(14) 0.19901(7) -0.05764(12) 0.0220(3) Uani 1 1 d .
C15 C 0.85679(15) 0.03483(7) 0.09872(13) 0.0253(3) Uani 1 1 d .
C12 C 0.74490(15) 0.06013(7) 0.17529(12) 0.0240(3) Uani 1 1 d .
C4 C 0.27319(15) 0.17663(7) 0.01857(12) 0.0243(3) Uani 1 1 d .
H4 H 0.1931 0.1492 -0.0145 0.029 Uiso 1 1 calc R
C2 C 0.40787(14) 0.23176(7) 0.19086(12) 0.0211(3) Uani 1 1 d .
C10 C 0.50413(15) 0.05391(8) 0.23089(13) 0.0257(3) Uani 1 1 d .
H10 H 0.4113 0.0332 0.2205 0.031 Uiso 1 1 calc R
C11 C 0.60902(15) 0.02974(8) 0.16056(13) 0.0265(3) Uani 1 1 d .
H11 H 0.5883 -0.0077 0.1020 0.032 Uiso 1 1 calc R
C8 C 0.34995(14) 0.18254(8) -0.19143(12) 0.0241(3) Uani 1 1 d .
C13 C 0.77552(15) 0.11454(8) 0.26182(13) 0.0265(3) Uani 1 1 d .
H13 H 0.8682 0.1354 0.2720 0.032 Uiso 1 1 calc R
C14 C 0.67074(15) 0.13823(8) 0.33318(13) 0.0262(3) Uani 1 1 d .
H14 H 0.6921 0.1748 0.3933 0.031 Uiso 1 1 calc R
C1 C 0.39872(14) 0.20519(7) 0.41021(12) 0.0219(3) Uani 1 1 d .
C6 C 0.49288(15) 0.23827(8) -0.00834(13) 0.0244(3) Uani 1 1 d .
H6 H 0.5615 0.2546 -0.0603 0.029 Uiso 1 1 calc R
O1 O 0.35182(10) 0.22607(5) 0.50562(8) 0.0270(2) Uani 1 1 d .
O3 O 0.43393(11) 0.22069(6) -0.25837(9) 0.0321(3) Uani 1 1 d .
H3A H 0.4075 0.2148 -0.3333 0.048 Uiso 1 1 calc R
O2 O 0.26045(11) 0.14009(6) -0.23422(9) 0.0321(3) Uani 1 1 d .
O4 O 0.81858(11) -0.00629(6) 0.00819(9) 0.0350(3) Uani 1 1 d .
H4A H 0.8902 -0.0171 -0.0284 0.052 Uiso 0.50 1 calc PR
O5 O 0.98456(11) 0.05539(6) 0.12537(10) 0.0374(3) Uani 1 1 d .
H5 H 1.0368 0.0374 0.0752 0.056 Uiso 0.50 1 calc PR
N1 N 0.42330(12) 0.25230(6) 0.31798(10) 0.0222(3) Uani 1 1 d .
N2 N 0.42704(12) 0.13304(6) 0.39097(10) 0.0231(3) Uani 1 1 d .
C21 C 0.09538(17) 0.07725(8) 0.49401(16) 0.0352(4) Uani 1 1 d .
H21A H 0.1198 0.0836 0.5796 0.042 Uiso 1 1 calc R
H21B H -0.0020 0.0734 0.4625 0.042 Uiso 1 1 calc R
C16 C 0.41131(15) 0.33098(7) 0.34180(13) 0.0257(3) Uani 1 1 d .
H16A H 0.4838 0.3574 0.2993 0.031 Uiso 1 1 calc R
H16B H 0.4305 0.3402 0.4310 0.031 Uiso 1 1 calc R
C17 C 0.26593(16) 0.35857(8) 0.29792(15) 0.0318(3) Uani 1 1 d .
H17 H 0.1898 0.3480 0.3461 0.038 Uiso 1 1 calc R
C19 C 0.35203(15) 0.07929(8) 0.46149(13) 0.0262(3) Uani 1 1 d .
H19A H 0.3632 0.0929 0.5494 0.031 Uiso 1 1 calc R
H19B H 0.3971 0.0313 0.4536 0.031 Uiso 1 1 calc R
C20 C 0.19631(16) 0.07375(8) 0.41922(14) 0.0285(3) Uani 1 1 d .
H20 H 0.1691 0.0674 0.3340 0.034 Uiso 1 1 calc R
C18 C 0.2368(2) 0.39641(9) 0.19744(17) 0.0459(4) Uani 1 1 d .
H18A H 0.3105 0.4080 0.1472 0.055 Uiso 1 1 calc R
H18B H 0.1419 0.4123 0.1748 0.055 Uiso 1 1 calc R

loop_
_atom_site_aniso_label
_atom_site_aniso_U_11
_atom_site_aniso_U_22
_atom_site_aniso_U_33
_atom_site_aniso_U_23
_atom_site_aniso_U_13
_atom_site_aniso_U_12
C7 0.0235(7) 0.0274(7) 0.0211(7) -0.0015(5) 0.0015(5) -0.0020(6)
C9 0.0245(7) 0.0235(7) 0.0190(7) 0.0013(5) 0.0038(5) 0.0048(5)
C3 0.0252(7) 0.0271(7) 0.0200(7) 0.0025(5) 0.0049(5) -0.0008(6)
C5 0.0251(7) 0.0223(7) 0.0183(7) 0.0001(5) 0.0009(5) 0.0058(5)
C15 0.0289(8) 0.0241(7) 0.0231(7) 0.0008(5) 0.0038(6) 0.0032(6)
C12 0.0264(7) 0.0225(7) 0.0232(7) 0.0009(5) 0.0033(6) 0.0038(5)
C4 0.0244(7) 0.0248(7) 0.0228(7) 0.0006(5) -0.0027(5) -0.0015(6)
C2 0.0266(7) 0.0209(7) 0.0157(7) -0.0010(5) 0.0012(5) 0.0036(5)
C10 0.0247(7) 0.0256(7) 0.0269(7) -0.0012(6) 0.0028(6) -0.0020(6)
C11 0.0311(8) 0.0237(7) 0.0246(7) -0.0049(6) 0.0027(6) 0.0005(6)
C8 0.0258(7) 0.0256(7) 0.0204(7) -0.0001(5) 0.0002(6) 0.0079(6)
C13 0.0232(7) 0.0273(7) 0.0292(8) -0.0027(6) 0.0031(6) 0.0003(6)
C14 0.0274(7) 0.0260(7) 0.0250(7) -0.0055(6) 0.0020(6) 0.0007(6)
C1 0.0187(6) 0.0283(7) 0.0184(7) -0.0014(5) 0.0001(5) 0.0010(5)
C6 0.0246(7) 0.0293(7) 0.0198(7) 0.0005(5) 0.0051(5) 0.0005(6)
O1 0.0301(5) 0.0347(6) 0.0167(5) -0.0018(4) 0.0048(4) 0.0045(4)
O3 0.0341(6) 0.0464(7) 0.0159(5) -0.0016(4) 0.0034(4) -0.0022(5)
O2 0.0397(6) 0.0340(6) 0.0214(5) -0.0039(4) -0.0035(4) -0.0018(5)
O4 0.0386(6) 0.0354(6) 0.0327(6) -0.0105(5) 0.0123(5) -0.0011(5)
O5 0.0274(6) 0.0461(7) 0.0399(6) -0.0112(5) 0.0091(5) 0.0021(5)
N1 0.0279(6) 0.0226(6) 0.0165(6) -0.0024(4) 0.0036(5) 0.0013(5)
N2 0.0244(6) 0.0250(6) 0.0207(6) 0.0017(5) 0.0059(5) 0.0021(5)
C21 0.0295(8) 0.0344(8) 0.0418(9) -0.0027(7) 0.0043(7) -0.0044(7)
C16 0.0309(8) 0.0228(7) 0.0239(7) -0.0053(5) 0.0052(6) -0.0021(6)
C17 0.0310(8) 0.0253(7) 0.0399(9) -0.0021(6) 0.0078(7) 0.0011(6)
C19 0.0286(8) 0.0279(7) 0.0227(7) 0.0037(6) 0.0054(6) 0.0017(6)
C20 0.0314(8) 0.0266(7) 0.0272(8) 0.0014(6) 0.0011(6) -0.0027(6)
C18 0.0516(11) 0.0354(9) 0.0501(11) 0.0030(8) 0.0012(9) 0.0137(8)

loop_
_atom_type_symbol
_atom_type_description
_atom_type_scat_dispersion_real
_atom_type_scat_dispersion_imag
_atom_type_scat_source
C C 0.0033 0.0016 'International Tables Vol C Tables 4.2.6.8 and 6.1.1.4'
H H 0.0000 0.0000 'International Tables Vol C Tables 4.2.6.8 and 6.1.1.4'
N N 0.0061 0.0033 'International Tables Vol C Tables 4.2.6.8 and 6.1.1.4'
O O 0.0106 0.0060 'International Tables Vol C Tables 4.2.6.8 and 6.1.1.4'

loop_
_geom_angle_atom_site_label_1
_geom_angle_atom_site_label_2
_geom_angle_atom_site_label_3
_geom_angle
C6 C7 C2 119.62(13)
C6 C7 H7 120.2
C2 C7 H7 120.2
C14 C9 C10 120.07(12)
C14 C9 N2 119.83(12)
C10 C9 N2 120.08(12)
C4 C3 C2 119.56(12)
C4 C3 H3 120.2
C2 C3 H3 120.2
C6 C5 C4 119.48(12)
C6 C5 C8 122.16(13)
C4 C5 C8 118.30(12)
O5 C15 O4 123.26(13)
O5 C15 C12 119.01(12)
O4 C15 C12 117.73(12)
C11 C12 C13 119.86(13)
C11 C12 C15 120.13(12)
C13 C12 C15 120.01(13)
C3 C4 C5 120.42(13)
C3 C4 H4 119.8
C5 C4 H4 119.8
C3 C2 C7 120.42(12)
C3 C2 N1 120.51(12)
C7 C2 N1 118.96(12)
C11 C10 C9 119.92(13)
C11 C10 H10 120.0
C9 C10 H10 120.0
C10 C11 C12 120.16(13)
C10 C11 H11 119.9
C12 C11 H11 119.9
O2 C8 O3 123.93(12)
O2 C8 C5 123.35(13)
O3 C8 C5 112.71(12)
C14 C13 C12 119.95(13)
C14 C13 H13 120.0
C12 C13 H13 120.0
C13 C14 C9 120.03(13)
C13 C14 H14 120.0
C9 C14 H14 120.0
O1 C1 N1 121.63(12)
O1 C1 N2 121.43(12)
N1 C1 N2 116.94(11)
C7 C6 C5 120.43(13)
C7 C6 H6 119.8
C5 C6 H6 119.8
C8 O3 H3A 109.5
C15 O4 H4A 109.5
C15 O5 H5 109.5
C1 N1 C2 122.52(11)
C1 N1 C16 118.20(11)
C2 N1 C16 115.28(11)
C1 N2 C9 123.31(11)
C1 N2 C19 117.43(11)
C9 N2 C19 118.94(11)
C20 C21 H21A 120.0
C20 C21 H21B 120.0
H21A C21 H21B 120.0
N1 C16 C17 111.13(11)
N1 C16 H16A 109.4
C17 C16 H16A 109.4
N1 C16 H16B 109.4
C17 C16 H16B 109.4
H16A C16 H16B 108.0
C18 C17 C16 124.26(15)
C18 C17 H17 117.9
C16 C17 H17 117.9
N2 C19 C20 112.78(11)
N2 C19 H19A 109.0
C20 C19 H19A 109.0
N2 C19 H19B 109.0
C20 C19 H19B 109.0
H19A C19 H19B 107.8
C21 C20 C19 123.31(14)
C21 C20 H20 118.3
C19 C20 H20 118.3
C17 C18 H18A 120.0
C17 C18 H18B 120.0
H18A C18 H18B 120.0

loop_
_geom_bond_atom_site_label_1
_geom_bond_atom_site_label_2
_geom_bond_distance
C7 C6 1.3820(19)
C7 C2 1.3896(19)
C7 H7 0.9500
C9 C14 1.388(2)
C9 C10 1.3913(19)
C9 N2 1.4300(17)
C3 C4 1.3823(19)
C3 C2 1.3890(19)
C3 H3 0.9500
C5 C6 1.3895(19)
C5 C4 1.3923(19)
C5 C8 1.4913(18)
C15 O5 1.2676(17)
C15 O4 1.2722(17)
C15 C12 1.4827(19)
C12 C11 1.391(2)
C12 C13 1.3917(19)
C4 H4 0.9500
C2 N1 1.4353(16)
C10 C11 1.3827(19)
C10 H10 0.9500
C11 H11 0.9500
C8 O2 1.2113(17)
C8 O3 1.3300(17)
C13 C14 1.3862(19)
C13 H13 0.9500
C14 H14 0.9500
C1 O1 1.2337(16)
C1 N1 1.3690(17)
C1 N2 1.3794(17)
C6 H6 0.9500
O3 H3A 0.8400
O4 H4A 0.8400
O5 H5 0.8400
N1 C16 1.4830(17)
N2 C19 1.4779(17)
C21 C20 1.314(2)
C21 H21A 0.9500
C21 H21B 0.9500
C16 C17 1.495(2)
C16 H16A 0.9900
C16 H16B 0.9900
C17 C18 1.309(2)
C17 H17 0.9500
C19 C20 1.497(2)
C19 H19A 0.9900
C19 H19B 0.9900
C20 H20 0.9500
C18 H18A 0.9500
C18 H18B 0.9500
